data_2010043
loop_
_publ_author_name
'Anulewicz, R.'
'Pniewska, B.'
'Milart, P.'

_publ_section_title
;
 2,4,6-Triphenylcyanobenzene and 2,4,6-triphenylnitrobenzene
;
_journal_issue 9
_journal_name_full 'Acta Crystallographica Section C'
_journal_page_first 1516
_journal_page_last 1519
_journal_paper_doi 10.1107/S0108270193012661
_journal_volume 50
_journal_year 1994
_chemical_formula_moiety 'C24 H17 N1 O2'
_chemical_formula_sum 'C24 H17 N O2'
_chemical_formula_weight 351.4
_symmetry_cell_setting monoclinic
_symmetry_space_group_name_Hall '-P 2yab'
_symmetry_space_group_name_H-M 'P 1 21/a 1'
_atom_type_scat_source IntTabIV
_cell_angle_alpha 90.
_cell_angle_beta 98.12(3)
_cell_angle_gamma 90.
_cell_formula_units_Z 8
_cell_length_a 10.011(5)
_cell_length_b 13.163(5)
_cell_length_c 28.896(8)
_cell_measurement_reflns_used 25
_cell_measurement_temperature 298
_cell_measurement_theta_max 15
_cell_measurement_theta_min 7.5
_cell_volume 3770(3)
_diffrn_measurement_device 'Siemens P3'
_diffrn_measurement_method \w-2\q
_diffrn_radiation_type MoK\a
_diffrn_radiation_wavelength 0.71073
_diffrn_reflns_av_R_equivalents 0.0184
_diffrn_reflns_limit_h_max 9
_diffrn_reflns_limit_h_min -9
_diffrn_reflns_limit_k_max 12
_diffrn_reflns_limit_k_min 0
_diffrn_reflns_limit_l_max 27
_diffrn_reflns_limit_l_min 0
_diffrn_reflns_number 4022
_diffrn_reflns_theta_max 25
_diffrn_standards_decay_% 4.6
_diffrn_standards_interval_count 100
_diffrn_standards_number 3
_exptl_absorpt_coefficient_mu 0.073
_exptl_absorpt_correction_type none
_exptl_crystal_colour yellow
_exptl_crystal_density_diffrn 1.238
_exptl_crystal_description plate
_exptl_crystal_size_max 0.35
_exptl_crystal_size_mid 0.30
_exptl_crystal_size_min 0.20
_refine_diff_density_max 0.27
_refine_diff_density_min -0.31
_refine_ls_goodness_of_fit_obs 2.53
_refine_ls_hydrogen_treatment 'H atoms refined isotropically'
_refine_ls_number_parameters 522
_refine_ls_number_reflns 2723
_refine_ls_R_factor_obs 0.0724
_refine_ls_shift/esd_max 0.3
_refine_ls_structure_factor_coef F
_refine_ls_weighting_details 'w = 2.1729/[\s^2^(F) + 0.0001F^2^]'
_refine_ls_weighting_scheme calc
_refine_ls_wR_factor_obs 0.0566
_reflns_number_observed 2723
_reflns_number_total 3529
_reflns_observed_criterion F~o~>=3\s(F~o~)
_cod_data_source_file ka1051.cif
_cod_data_source_block ka1051_structure_2_of_2
_cod_depositor_comments
;
The following automatic conversions were performed:

'_refine_ls_weighting_scheme' value 'w = 2.1729/[\s^2^(F) +
0.0001F^2^]' was changed to 'calc'. New tag
'_refine_ls_weighting_details' was created. The value of the new tag
was set to 'w = 2.1729/[\s^2^(F) + 0.0001F^2^]'.

Automatic conversion script
Id: cif_fix_values 3143 2015-03-26 13:38:13Z robertas 
;
_cod_original_cell_volume 3769.7
_cod_original_sg_symbol_H-M 'P 21/a'
_cod_original_formula_sum 'C24 H17 N1 O2'
_cod_database_code 2010043

loop_
_atom_site_label
_atom_site_fract_x
_atom_site_fract_y
_atom_site_fract_z
_atom_site_U_iso_or_equiv
N11 .6313(5) -.2021(4) .3228(2) 0.058(2)
O11 .6781(4) -.1643(3) .2900(2) 0.0800(10)
O21 .5394(4) -.1661(3) .34060(10) 0.0920(10)
C11 .6909(5) -.2987(4) .3420(2) 0.044(2)
C21 .6773(5) -.3851(4) .3137(2) 0.045(2)
C31 .7343(5) -.4739(4) .3331(2) 0.050(2)
C41 .8002(5) -.4780(4) .3787(2) 0.044(2)
C51 .8106(5) -.3895(4) .4054(2) 0.047(2)
C61 .7570(5) -.2990(4) .3874(2) 0.044(2)
C211 .6072(6) -.3821(4) .2645(2) 0.047(2)
C221 .6770(6) -.4047(4) .2280(2) 0.065(2)
C231 .6116(8) -.4017(4) .1826(2) 0.078(2)
C241 .4777(8) -.3774(4) .1736(2) 0.069(2)
C251 .4077(7) -.3554(4) .2096(2) 0.072(2)
C261 .4724(7) -.3579(4) .2555(2) 0.070(2)
C411 .8614(6) -.5743(4) .3980(2) 0.046(2)
C421 .7982(6) -.6670(4) .3889(2) 0.054(2)
C431 .8562(7) -.7562(5) .4074(2) 0.066(2)
C441 .9774(7) -.7530(5) .4363(2) 0.070(2)
C451 1.0411(7) -.6618(5) .4457(2) 0.070(2)
C461 .9852(6) -.5726(4) .4267(2) 0.053(2)
C611 .7802(6) -.2039(4) .4157(2) 0.052(2)
C621 .7228(6) -.1904(5) .4561(2) 0.061(2)
C631 .7509(7) -.1033(6) .4826(2) 0.078(2)
C641 .8373(7) -.0309(5) .4694(3) 0.080(2)
C651 .8945(7) -.0434(5) .4293(3) 0.088(2)
C661 .8664(7) -.1310(5) .4026(2) 0.075(2)
N12 .4371(5) .2410(3) .0623(2) 0.0470(10)
O12 .5538(4) .2114(3) .06590(10) 0.0720(10)
O22 .3684(4) .2620(3) .02550(10) 0.0620(10)
C12 .3753(5) .2533(4) .10550(10) 0.037(2)
C22 .3569(5) .1686(4) .1325(2) 0.040(2)
C32 .2945(5) .1844(4) .1720(2) 0.045(2)
C42 .2542(5) .2810(4) .1846(2) 0.043(2)
C52 .2783(5) .3635(4) .1567(2) 0.041(2)
C62 .3393(5) .3518(4) .1166(2) 0.0380(10)
C212 .3928(5) .0622(4) .1205(2) 0.042(2)
C222 .4567(5) .0010(4) .1561(2) 0.050(2)
C232 .4871(6) -.1002(4) .1471(2) 0.064(2)
C242 .4510(6) -.1388(4) .1024(3) 0.071(2)
C252 .3858(6) -.0784(5) .0670(2) 0.067(2)
C262 .3571(5) .0218(4) .0763(2) 0.050(2)
C412 .1856(5) .2951(4) .2263(2) 0.045(2)
C422 .1024(5) .2197(5) .2407(2) 0.057(2)
C432 .0376(6) .2337(6) .2798(2) 0.072(2)
C432 .0565(7) .3225(6) .3049(2) 0.084(2)
C452 .1388(7) .3987(5) .2918(2) 0.083(2)
C462 .2032(6) .3840(4) .2525(2) 0.064(2)
C612 .3584(6) .4425(3) .0875(2) 0.0350(10)
C622 .4834(5) .4690(4) .0758(2) 0.042(2)
C632 .4975(6) .5581(4) .0502(2) 0.049(2)
C642 .3868(7) .6184(4) .0368(2) 0.050(2)
C652 .2624(6) .5922(4) .0486(2) 0.049(2)
C662 .2474(6) .5040(4) .0740(2) 0.047(2)
H31 .7275(5) -.5419(4) .3120(2) 0.064(14)
H51 .8616(5) -.3917(4) .4409(2) 0.075(16)
H221 .7827(6) -.4245(4) .2347(2) 0.060(14)
H231 .6666(8) -.4193(4) .1540(2) 0.12(2)
H241 .4273(8) -.3750(4) .1381(2) 0.086(17)
H251 .3018(7) -.3367(4) .2025(2) 0.11(2)
H261 .4168(7) -.3404(4) .2839(2) 0.096(19)
H431 .7019(6) -.6702(4) .3668(2) 0.049(13)
H431 .8063(7) -.8280(5) .3991(2) 0.098(19)
H441 1.0221(7) -.8220(5) .4517(2) 0.14(3)
H451 1.1368(7) -.6594(5) .4682(2) 0.12(2)
H461 1.0378(6) -.5015(4) .4340(2) 0.057(14)
H621 .6561(6) -.2473(5) .4671(2) 0.060(14)
H631 .7051(7) -.0923(6) .5139(2) 0.11(2)
H641 .8596(7) .0363(5) .4906(3) 0.15(3)
H651 .9610(7) .0138(5) .4186(3) 0.15(3)
H661 .9126(7) -.1418(5) .3714(2) 0.097(19)
H32 .2770(5) .1201(4) .1936(2) 0.061(14)
H52 .2492(5) .4386(4) .1665(2) 0.071(16)
H222 .4835(5) .0315(4) .1909(2) 0.074(16)
H232 .5381(6) -.1476(4) .1746(2) 0.11(2)
H242 .4737(6) -.2170(4) .0952(3) 0.13(2)
H252 .3578(6) -.1090(5) .0323(2) 0.13(3)
H262 .3063(5) .0690(4) .0486(2) 0.066(15)
H422 .0877(5) .1495(5) .2213(2) 0.064(16)
H432 -.0272(6) .1751(6) .2904(2) 0.10(2)
H432 .0062(7) .3332(6) .3353(2) 0.16(3)
H452 .1534(7) .4683(5) .3116(2) 0.15(3)
H462 .2681(6) .4429(4) .2422(2) 0.076(17)
H622 .5703(5) .4216(4) .0865(2) 0.037(12)
H632 .5947(6) .5789(4) .0410(2) 0.084(17)
H642 .3971(7) .6868(4) .0170(2) 0.085(17)
H652 .1760(6) .6403(4) .0382(2) 0.079(18)
H662 .1498(6) .4837(4) .0830(2) 0.092(18)

loop_
_geom_angle_atom_site_label_1
_geom_angle_atom_site_label_2
_geom_angle_atom_site_label_3
_geom_angle
_geom_angle_publ_flag
N11 C11 C21 118.7(5) yes
N11 C11 C61 118.2(5) yes
O11 N11 C11 117.6(5) yes
O21 N11 C11 117.9(5) yes
O11 N11 O21 124.6(5) yes
C21 C11 C61 123.2(5) yes
C11 C21 C31 116.8(5) yes
C11 C21 C211 122.0(5) yes
C31 C21 C211 121.3(5) yes
C21 C31 C41 122.0(5) yes
C31 C41 C51 118.8(5) yes
C31 C41 C411 120.4(5) yes
C51 C41 C411 120.8(5) yes
C41 C51 C61 121.3(5) yes
C11 C61 C51 118.0(5) yes
C11 C61 C611 122.2(5) yes
C51 C61 C611 119.7(5) yes
N12 C12 C22 119.4(4) yes
N12 C12 C62 116.6(4) yes
O12 N12 C12 118.2(4) yes
O22 N12 C12 117.5(4) yes
O12 N12 O22 124.3(5) yes
C22 C12 C62 123.9(5) yes
C12 C22 C32 116.8(5) yes
C12 C22 C212 124.4(5) yes
C32 C22 C212 118.7(5) yes
C22 C32 C42 121.9(5) yes
C32 C42 C52 118.6(5) yes
C32 C42 C412 120.7(5) yes
C42 C52 C62 121.8(5) yes
C12 C62 C52 116.9(5) yes
C12 C62 C612 123.9(5) yes
C52 C62 C612 119.2(5) yes

loop_
_geom_bond_atom_site_label_1
_geom_bond_atom_site_label_2
_geom_bond_distance
_geom_bond_publ_flag
C11 N11 1.479(7) yes
N11 O11 1.221(8) yes
N11 O21 1.212(7) yes
C11 C21 1.396(8) yes
C11 C61 1.383(8) yes
C21 C31 1.384(7) yes
C21 C211 1.495(8) yes
C31 C41 1.389(8) yes
C41 C51 1.393(8) yes
C41 C411 1.482(7) yes
C51 C61 1.378(7) yes
C61 C611 1.495(8) yes
C12 N12 1.478(7) yes
N12 O12 1.222(6) yes
N11 O22 1.214(6) yes
C12 C22 1.388(7) yes
C12 C62 1.395(7) yes
C22 C32 1.392(8) yes
C22 C212 1.499(8) yes
C32 C42 1.398(8) yes
C42 C52 1.394(8) yes
C42 C412 1.480(8) yes
C52 C62 1.392(8) yes
C62 C612 1.488(7) yes

loop_
_geom_torsion_atom_site_label_1
_geom_torsion_atom_site_label_2
_geom_torsion_atom_site_label_3
_geom_torsion_atom_site_label_4
_geom_torsion
_geom_torsion_publ_flag
C11 C21 C211 C221 117.7(6) yes
C11 C21 C211 C261 -63.1(8) yes
C31 C21 C211 C221 -61.1(8) yes
C31 C21 C211 C261 118.2(6) yes
C31 C41 C411 C421 -40.4(8) yes
C31 C41 C411 C461 140.5(6) yes
C51 C41 C411 C421 141.3(6) yes
C51 C41 C411 C461 -37.8(8) yes
C11 C61 C611 C621 116.6(6) yes
C11 C61 C611 C661 -67.1(8) yes
C51 C61 C611 C621 -68.0(8) yes
C51 C61 C611 C661 108.3(7) yes
C12 C22 C212 C222 137.0(6) yes
C12 C22 C212 C262 -47.1(8) yes
C32 C22 C212 C222 -46.5(7) yes
C32 C22 C212 C262 129.4(6) yes
C32 C42 C412 C422 -31.5(8) yes
C32 C42 C412 C462 148.0(5) yes
C52 C42 C412 C422 147.6(6) yes
C52 C42 C412 C462 -32.9(8) yes
C12 C62 C612 C622 -56.3(8) yes
C12 C62 C612 C662 126.9(6) yes
C52 C62 C612 C622 125.8(6) yes
C52 C62 C612 C662 -51.0(7) yes
